data_7010169
loop_
_publ_author_name
'Dani\`ele, Stephane'
'Hitchcock, Peter B.'
'Lappert, Michael F.'
'Merle, Philippe G.'

_publ_section_title
;
 Synthesis, structures and catalytic properties of chelating
 N,N&#x200A;'-bis(silylated) 1,2-benzenediamidozirconium(IV) chlorides
 [and a titanium(IV) analogue] and dimethylamides&#x200A;&#x2020;
;
_journal_issue 1
_journal_name_full 'Journal of the Chemical Society, Dalton Transactions'
_journal_page_first 13
_journal_paper_doi 10.1039/b006596j
_journal_year 2001
_chemical_compound_source 'synthesis as described'
_chemical_formula_moiety 'C32 H68 N8 Si4 Zr2'
_chemical_formula_structural 'C32 H68 N8 Si4 Zr2'
_chemical_formula_sum 'C32 H68 N8 Si4 Zr2'
_chemical_formula_weight 859.74
_chemical_name_common '[{Zr(NMe2)2(C6H4(NSiMe3)2)}2]'
_chemical_name_systematic
;
 ?
;
_space_group_IT_number 15
_symmetry_cell_setting monoclinic
_symmetry_Int_Tables_number 15
_symmetry_space_group_name_Hall '-C 2yc'
_symmetry_space_group_name_H-M 'C 1 2/c 1'
_atom_sites_solution_hydrogens geom
_atom_sites_solution_primary direct
_atom_sites_solution_secondary difmap
_audit_conform_dict_location ftp://ftp.iucr.org/cifdics/cif_core_2.1beta5.dic
_audit_conform_dict_name cif_core.dic
_audit_conform_dict_version 2.1beta5
_audit_creation_date 1999-10-27T09:52:42-00:00
_audit_creation_method 'WinGX routine CIF_UPDATE'
_cell_angle_alpha 90
_cell_angle_beta 116.8770(10)
_cell_angle_gamma 90
_cell_formula_units_Z 4
_cell_length_a 25.7431(4)
_cell_length_b 10.1941(2)
_cell_length_c 18.7501(4)
_cell_measurement_reflns_used 12797
_cell_measurement_temperature 173(2)
_cell_measurement_theta_max 27.878
_cell_measurement_theta_min 4.246
_cell_measurement_wavelength 0.71073
_cell_volume 4389.02(15)
_computing_cell_refinement 'HKL Scalepack (Otwinowski & Minor 1997)'
_computing_data_reduction 'HKL Denzo and Scalepack (Otwinowski & Minor 1997)'
_computing_molecular_graphics 'Ortep-3 for Windows (Farrugia, 1997)'
_computing_publication_material 'WinGX publication routines (Farrugia, 1999)'
_computing_structure_refinement 'SHELXL-97 (Sheldrick, 1997)'
_computing_structure_solution 'SHELXS-97 (Sheldrick, 1997)'
_diffrn_ambient_temperature 173(2)
_diffrn_measured_fraction_theta_full 0.995
_diffrn_measured_fraction_theta_max 0.995
_diffrn_measurement_device KappaCCD
_diffrn_measurement_method CCD
_diffrn_radiation_monochromator graphite
_diffrn_radiation_probe x-ray
_diffrn_radiation_type MoK\a
_diffrn_radiation_wavelength 0.71073
_diffrn_reflns_av_R_equivalents 0.038
_diffrn_reflns_av_sigmaI/netI 0.0264
_diffrn_reflns_limit_h_max 33
_diffrn_reflns_limit_h_min -33
_diffrn_reflns_limit_k_max 12
_diffrn_reflns_limit_k_min -13
_diffrn_reflns_limit_l_max 24
_diffrn_reflns_limit_l_min -24
_diffrn_reflns_number 23086
_diffrn_reflns_theta_full 27.87
_diffrn_reflns_theta_max 27.87
_diffrn_reflns_theta_min 4.32
_exptl_absorpt_coefficient_mu 0.615
_exptl_absorpt_correction_T_max 0.9039
_exptl_absorpt_correction_T_min 0.8325
_exptl_absorpt_correction_type multi-scan
_exptl_absorpt_process_details
;
        [c.f. r.h. blessing, acta cryst. (1995), a51, 33-38]
;
_exptl_crystal_colour colourless
_exptl_crystal_density_diffrn 1.301
_exptl_crystal_density_method 'not measured'
_exptl_crystal_description prism
_exptl_crystal_F_000 1808
_exptl_crystal_size_max 0.25
_exptl_crystal_size_mid 0.2
_exptl_crystal_size_min 0.2
_refine_diff_density_max 0.469
_refine_diff_density_min -0.468
_refine_diff_density_rms 0.058
_refine_ls_extinction_coef 0.00096(13)
_refine_ls_extinction_expression Fc^*^=kFc[1+0.001xFc^2^\l^3^/sin(2\q)]^-1/4^
_refine_ls_extinction_method SHELXL
_refine_ls_goodness_of_fit_ref 1.043
_refine_ls_hydrogen_treatment mixed
_refine_ls_matrix_type full
_refine_ls_number_parameters 219
_refine_ls_number_reflns 5216
_refine_ls_number_restraints 0
_refine_ls_restrained_S_all 1.043
_refine_ls_R_factor_all 0.0306
_refine_ls_R_factor_gt 0.0262
_refine_ls_shift/su_max 0.001
_refine_ls_shift/su_mean 0
_refine_ls_structure_factor_coef Fsqd
_refine_ls_weighting_details 'calc w=1/[\s^2^(Fo^2^)+(0.0307P)^2^+4.9560P] where P=(Fo^2^+2Fc^2^)/3'
_refine_ls_weighting_scheme calc
_refine_ls_wR_factor_gt 0.0664
_refine_ls_wR_factor_ref 0.0691
_reflns_number_gt 4722
_reflns_number_total 5216
_reflns_threshold_expression >2sigma(I)
_cod_data_source_file b006596j.txt
_cod_data_source_block oct2999-MFL7
_cod_original_cell_volume 4389.02(14)
_cod_original_sg_symbol_H-M C2/c
_cod_database_code 7010169

loop_
_symmetry_equiv_pos_as_xyz
'x, y, z'
'-x, y, -z+1/2'
'x+1/2, y+1/2, z'
'-x+1/2, y+1/2, -z+1/2'
'-x, -y, -z'
'x, -y, z-1/2'
'-x+1/2, -y+1/2, -z'
'x+1/2, -y+1/2, z-1/2'

loop_
_atom_site_label
_atom_site_type_symbol
_atom_site_fract_x
_atom_site_fract_y
_atom_site_fract_z
_atom_site_U_iso_or_equiv
_atom_site_adp_type
_atom_site_occupancy
_atom_site_symmetry_multiplicity
_atom_site_calc_flag
_atom_site_refinement_flags
_atom_site_disorder_assembly
_atom_site_disorder_group
Zr Zr 0.069185(6) 0.043630(15) 0.002093(8) 0.02139(7) Uani 1 1 d . . .
Si1 Si 0.20318(2) -0.01358(5) 0.17415(3) 0.02768(11) Uani 1 1 d . . .
Si2 Si 0.10846(2) 0.34337(5) -0.06718(3) 0.02901(11) Uani 1 1 d . . .
N1 N 0.13486(6) 0.05639(13) 0.11818(8) 0.0240(3) Uani 1 1 d . . .
N2 N 0.09763(6) 0.24016(14) -0.00147(8) 0.0239(3) Uani 1 1 d . . .
N3 N -0.02304(6) 0.11634(15) -0.04430(9) 0.0294(3) Uani 1 1 d . . .
N4 N 0.08870(8) -0.06357(17) -0.07431(10) 0.0409(4) Uani 1 1 d . . .
C1 C 0.12342(6) 0.18508(17) 0.13627(9) 0.0239(3) Uani 1 1 d . . .
C2 C 0.10599(6) 0.28185(16) 0.07457(9) 0.0239(3) Uani 1 1 d . . .
C3 C 0.09594(8) 0.41017(18) 0.09293(11) 0.0310(4) Uani 1 1 d . . .
H3 H 0.0848 0.476 0.0529 0.037 Uiso 1 1 calc R . .
C4 C 0.10190(8) 0.4428(2) 0.16769(12) 0.0370(4) Uani 1 1 d . . .
H4 H 0.0961 0.5309 0.179 0.044 Uiso 1 1 calc R . .
C5 C 0.11643(8) 0.3471(2) 0.22661(11) 0.0385(4) Uani 1 1 d . . .
H5 H 0.1194 0.3691 0.2776 0.046 Uiso 1 1 calc R . .
C6 C 0.12643(8) 0.2202(2) 0.21051(10) 0.0323(4) Uani 1 1 d . . .
H6 H 0.1356 0.1549 0.2506 0.039 Uiso 1 1 calc R . .
C7 C 0.25832(8) 0.0922(2) 0.16321(13) 0.0424(5) Uani 1 1 d . . .
H7A H 0.2493 0.0979 0.1066 0.064 Uiso 1 1 calc R . .
H7B H 0.2972 0.0541 0.1936 0.064 Uiso 1 1 calc R . .
H7C H 0.2575 0.1803 0.1836 0.064 Uiso 1 1 calc R . .
C8 C 0.22468(9) -0.0303(2) 0.28332(11) 0.0396(5) Uani 1 1 d . . .
H8A H 0.2292 0.057 0.3073 0.059 Uiso 1 1 calc R . .
H8B H 0.2616 -0.078 0.3095 0.059 Uiso 1 1 calc R . .
H8C H 0.1944 -0.0788 0.2904 0.059 Uiso 1 1 calc R . .
C9 C 0.20236(9) -0.1827(2) 0.13578(13) 0.0454(5) Uani 1 1 d . . .
H9A H 0.1816 -0.2415 0.1555 0.068 Uiso 1 1 calc R . .
H9B H 0.2424 -0.2137 0.1545 0.068 Uiso 1 1 calc R . .
H9C H 0.1826 -0.1818 0.0772 0.068 Uiso 1 1 calc R . .
C10 C 0.17673(11) 0.4402(3) -0.01333(15) 0.0584(7) Uani 1 1 d . . .
H10A H 0.1742 0.4924 0.0288 0.088 Uiso 1 1 calc R . .
H10B H 0.1819 0.4986 -0.0511 0.088 Uiso 1 1 calc R . .
H10C H 0.21 0.3803 0.0106 0.088 Uiso 1 1 calc R . .
C11 C 0.11257(11) 0.2429(2) -0.14702(13) 0.0503(6) Uani 1 1 d . . .
H11A H 0.149 0.1929 -0.1246 0.075 Uiso 1 1 calc R . .
H11B H 0.1114 0.3005 -0.1896 0.075 Uiso 1 1 calc R . .
H11C H 0.0795 0.1822 -0.1691 0.075 Uiso 1 1 calc R . .
C12 C 0.04693(12) 0.4611(2) -0.12211(16) 0.0553(6) Uani 1 1 d . . .
H12A H 0.0115 0.4118 -0.1555 0.083 Uiso 1 1 calc R . .
H12B H 0.0569 0.5185 -0.156 0.083 Uiso 1 1 calc R . .
H12C H 0.0403 0.5143 -0.0835 0.083 Uiso 1 1 calc R . .
C13 C -0.03302(8) 0.24884(19) -0.02014(16) 0.0479(5) Uani 1 1 d . . .
H13A H -0.0153 0.3149 -0.0403 0.072 Uiso 1 1 calc R . .
H13B H -0.0154 0.254 0.0383 0.072 Uiso 1 1 calc R . .
H13C H -0.075 0.2651 -0.0425 0.072 Uiso 1 1 calc R . .
C14 C -0.04206(9) 0.1189(3) -0.13113(12) 0.0517(6) Uani 1 1 d . . .
H14A H -0.0827 0.1477 -0.1589 0.077 Uiso 1 1 calc R . .
H14B H -0.0386 0.0308 -0.1494 0.077 Uiso 1 1 calc R . .
H14C H -0.0175 0.18 -0.1428 0.077 Uiso 1 1 calc R . .
C15 C 0.14893(12) -0.0666(3) -0.06183(16) 0.0610(7) Uani 1 1 d . . .
H15A H 0.1637 -0.1567 -0.0503 0.091 Uiso 1 1 calc R . .
H15B H 0.1729 -0.0098 -0.0166 0.091 Uiso 1 1 calc R . .
H15C H 0.1506 -0.0353 -0.1101 0.091 Uiso 1 1 calc R . .
C16 C 0.05193(16) -0.1393(3) -0.14459(17) 0.0834(10) Uani 1 1 d . . .
H16A H 0.0516 -0.0984 -0.1921 0.125 Uiso 1 1 calc R . .
H16B H 0.0122 -0.1418 -0.1503 0.125 Uiso 1 1 calc R . .
H16C H 0.0671 -0.2289 -0.1389 0.125 Uiso 1 1 calc R . .

loop_
_atom_site_aniso_label
_atom_site_aniso_U_11
_atom_site_aniso_U_22
_atom_site_aniso_U_33
_atom_site_aniso_U_23
_atom_site_aniso_U_13
_atom_site_aniso_U_12
Zr 0.02222(9) 0.02288(10) 0.01838(9) -0.00076(5) 0.00856(6) -0.00197(5)
Si1 0.0216(2) 0.0277(2) 0.0283(2) 0.00436(19) 0.00651(18) 0.00067(18)
Si2 0.0319(2) 0.0310(3) 0.0279(2) 0.00153(19) 0.01685(19) -0.00542(19)
N1 0.0211(6) 0.0259(7) 0.0214(6) 0.0011(5) 0.0065(5) -0.0004(5)
N2 0.0251(6) 0.0253(7) 0.0223(6) 0.0000(5) 0.0116(5) -0.0018(5)
N3 0.0246(7) 0.0282(8) 0.0305(7) 0.0076(6) 0.0083(6) -0.0019(6)
N4 0.0616(11) 0.0352(9) 0.0327(8) -0.0070(7) 0.0273(8) 0.0001(8)
C1 0.0179(7) 0.0296(8) 0.0235(7) -0.0013(6) 0.0086(6) -0.0015(6)
C2 0.0194(7) 0.0284(8) 0.0238(7) -0.0016(6) 0.0097(6) -0.0013(6)
C3 0.0315(9) 0.0282(9) 0.0327(9) -0.0007(7) 0.0138(7) 0.0025(7)
C4 0.0351(10) 0.0361(10) 0.0403(10) -0.0104(8) 0.0174(8) 0.0026(8)
C5 0.0367(9) 0.0517(12) 0.0300(9) -0.0117(8) 0.0177(8) -0.0007(9)
C6 0.0315(8) 0.0418(10) 0.0246(8) -0.0002(7) 0.0134(7) -0.0013(7)
C7 0.0295(9) 0.0452(12) 0.0542(12) 0.0050(10) 0.0206(9) -0.0020(8)
C8 0.0361(10) 0.0426(11) 0.0283(9) 0.0088(8) 0.0041(8) -0.0003(8)
C9 0.0421(11) 0.0336(11) 0.0484(12) 0.0009(9) 0.0099(9) 0.0084(9)
C10 0.0561(14) 0.0768(18) 0.0467(12) -0.0091(12) 0.0272(11) -0.0355(13)
C11 0.0775(16) 0.0477(13) 0.0395(11) -0.0030(10) 0.0386(11) -0.0101(12)
C12 0.0640(15) 0.0515(14) 0.0576(14) 0.0264(11) 0.0339(13) 0.0139(11)
C13 0.0288(9) 0.0273(10) 0.0862(17) 0.0090(10) 0.0248(10) 0.0032(8)
C14 0.0353(10) 0.0792(17) 0.0317(10) 0.0208(10) 0.0074(8) -0.0157(11)
C15 0.0799(18) 0.0640(16) 0.0631(15) 0.0102(13) 0.0535(15) 0.0241(14)
C16 0.124(3) 0.075(2) 0.0511(15) -0.0305(14) 0.0389(17) -0.0189(19)

loop_
_atom_type_symbol
_atom_type_description
_atom_type_scat_dispersion_real
_atom_type_scat_dispersion_imag
_atom_type_scat_source
C C 0.0033 0.0016 'International Tables Vol C Tables 4.2.6.8 and 6.1.1.4'
H H 0 0 'International Tables Vol C Tables 4.2.6.8 and 6.1.1.4'
N N 0.0061 0.0033 'International Tables Vol C Tables 4.2.6.8 and 6.1.1.4'
Si Si 0.0817 0.0704 'International Tables Vol C Tables 4.2.6.8 and 6.1.1.4'
Zr Zr -2.9673 0.5597 'International Tables Vol C Tables 4.2.6.8 and 6.1.1.4'

loop_
_geom_angle_atom_site_label_1
_geom_angle_atom_site_label_2
_geom_angle_atom_site_label_3
_geom_angle
_geom_angle_site_symmetry_1
_geom_angle_site_symmetry_3
_geom_angle_publ_flag
N4 Zr N1 115.42(7) . . ?
N4 Zr N2 106.44(6) . . ?
N1 Zr N2 81.14(5) . . ?
N4 Zr N3 117.18(7) . . ?
N1 Zr N3 127.05(5) . . ?
N2 Zr N3 89.75(5) . . ?
N4 Zr N3 100.78(6) . 5 ?
N1 Zr N3 89.22(5) . 5 ?
N2 Zr N3 152.69(5) . 5 ?
N3 Zr N3 75.76(6) . 5 ?
N4 Zr C1 139.41(6) . . ?
N1 Zr C1 31.56(5) . . ?
N2 Zr C1 59.09(5) . . ?
N3 Zr C1 101.32(5) . . ?
N3 Zr C1 100.66(5) 5 . ?
N4 Zr C2 133.29(6) . . ?
N1 Zr C2 59.13(5) . . ?
N2 Zr C2 30.61(5) . . ?
N3 Zr C2 88.14(5) . . ?
N3 Zr C2 124.19(5) 5 . ?
C1 Zr C2 30.60(5) . . ?
N4 Zr Zr 113.83(5) . 5 ?
N1 Zr Zr 111.37(4) . 5 ?
N2 Zr Zr 124.93(4) . 5 ?
N3 Zr Zr 38.87(4) . 5 ?
N3 Zr Zr 36.89(3) 5 5 ?
C1 Zr Zr 103.96(3) . 5 ?
C2 Zr Zr 110.11(3) . 5 ?
N1 Si1 C9 108.29(8) . . ?
N1 Si1 C7 107.95(8) . . ?
C9 Si1 C7 111.62(11) . . ?
N1 Si1 C8 114.52(8) . . ?
C9 Si1 C8 106.49(10) . . ?
C7 Si1 C8 108.03(10) . . ?
N2 Si2 C11 108.90(8) . . ?
N2 Si2 C10 110.55(9) . . ?
C11 Si2 C10 110.20(12) . . ?
N2 Si2 C12 114.19(9) . . ?
C11 Si2 C12 104.56(12) . . ?
C10 Si2 C12 108.27(13) . . ?
C1 N1 Si1 119.79(11) . . ?
C1 N1 Zr 98.64(9) . . ?
Si1 N1 Zr 136.88(8) . . ?
C2 N2 Si2 122.39(11) . . ?
C2 N2 Zr 98.54(10) . . ?
Si2 N2 Zr 139.03(7) . . ?
C14 N3 C13 107.70(18) . . ?
C14 N3 Zr 101.44(12) . . ?
C13 N3 Zr 118.65(11) . . ?
C14 N3 Zr 114.69(12) . 5 ?
C13 N3 Zr 110.16(11) . 5 ?
Zr N3 Zr 104.24(6) . 5 ?
C16 N4 C15 110.1(2) . . ?
C16 N4 Zr 131.13(19) . . ?
C15 N4 Zr 118.71(15) . . ?
C6 C1 N1 123.23(15) . . ?
C6 C1 C2 118.84(16) . . ?
N1 C1 C2 117.89(14) . . ?
C6 C1 Zr 147.05(12) . . ?
N1 C1 Zr 49.79(7) . . ?
C2 C1 Zr 76.81(9) . . ?
C3 C2 N2 124.60(15) . . ?
C3 C2 C1 117.97(15) . . ?
N2 C2 C1 117.36(14) . . ?
C3 C2 Zr 152.51(12) . . ?
N2 C2 Zr 50.85(8) . . ?
C1 C2 Zr 72.59(9) . . ?
C4 C3 C2 121.65(17) . . ?
C3 C4 C5 120.23(18) . . ?
C6 C5 C4 119.57(17) . . ?
C5 C6 C1 121.60(17) . . ?

loop_
_geom_bond_atom_site_label_1
_geom_bond_atom_site_label_2
_geom_bond_distance
_geom_bond_site_symmetry_2
_geom_bond_publ_flag
Zr N4 2.0370(16) . ?
Zr N1 2.0702(13) . ?
Zr N2 2.1444(14) . ?
Zr N3 2.2528(14) . ?
Zr N3 2.3551(14) 5 ?
Zr C1 2.6799(16) . ?
Zr C2 2.7345(16) . ?
Zr Zr 3.6377(3) 5 ?
Si1 N1 1.7419(14) . ?
Si1 C9 1.864(2) . ?
Si1 C7 1.867(2) . ?
Si1 C8 1.871(2) . ?
Si2 N2 1.7358(14) . ?
Si2 C11 1.856(2) . ?
Si2 C10 1.865(2) . ?
Si2 C12 1.880(2) . ?
N1 C1 1.419(2) . ?
N2 C2 1.4080(19) . ?
N3 C14 1.473(2) . ?
N3 C13 1.484(3) . ?
N3 Zr 2.3551(14) 5 ?
N4 C16 1.449(3) . ?
N4 C15 1.460(3) . ?
C1 C6 1.405(2) . ?
C1 C2 1.430(2) . ?
C2 C3 1.406(2) . ?
C3 C4 1.380(3) . ?
C4 C5 1.393(3) . ?
C5 C6 1.379(3) . ?
